data_7005891
loop_
_publ_author_name
'Nimitsiriwat, Nonsee'
'Gibson, Vernon C.'
'Marshall, Edward L.'
'White, Andrew J. P.'
'Dale, Sophie H.'
'Elsegood, Mark R. J.'

_publ_section_title
;
 Tert-butylamidinate tin(ii) complexes: high activity, single-site
 initiators for the controlled production of polylactide.
;
_journal_issue 39
_journal_name_full 'Dalton transactions (Cambridge, England : 2003)'
_journal_page_first 4464
_journal_page_last 4471
_journal_paper_doi 10.1039/b706663e
_journal_year 2007
_chemical_formula_sum 'C52 H74 N4 Sn'
_chemical_formula_weight 873.84
_chemical_name_systematic
;
?
;
_space_group_IT_number 13
_symmetry_cell_setting monoclinic
_symmetry_space_group_name_Hall '-P 2yc'
_symmetry_space_group_name_H-M 'P 1 2/c 1'
_atom_sites_solution_hydrogens geom
_atom_sites_solution_primary direct
_atom_sites_solution_secondary difmap
_audit_creation_method SHELXL-97
_cell_angle_alpha 90.00
_cell_angle_beta 97.598(2)
_cell_angle_gamma 90.00
_cell_formula_units_Z 4
_cell_length_a 21.8742(6)
_cell_length_b 10.9039(3)
_cell_length_c 20.8390(5)
_cell_measurement_temperature 173(2)
_cell_measurement_theta_max 32.5573
_cell_measurement_theta_min 4.0027
_cell_volume 4926.8(2)
_computing_cell_refinement 'CrysAlis RED, Oxford Diffraction Ltd'
_computing_data_collection 'CrysAlis CCD, Oxford Diffraction Ltd'
_computing_data_reduction 'CrysAlis RED, Oxford Diffraction Ltd'
_computing_molecular_graphics 'Bruker SHELXTL'
_computing_publication_material 'Bruker SHELXTL'
_computing_structure_refinement 'SHELXL-97 (Sheldrick, 1997)'
_computing_structure_solution 'SHELXS-97 (Sheldrick, 1990)'
_diffrn_ambient_temperature 173(2)
_diffrn_detector_area_resol_mean 15.9863
_diffrn_measured_fraction_theta_full 0.926
_diffrn_measured_fraction_theta_max 0.926
_diffrn_measurement_device_type 'OD Xcalibur 3'
_diffrn_measurement_method \w
_diffrn_radiation_monochromator graphite
_diffrn_radiation_source 'Enhance (Mo) X-ray Source'
_diffrn_radiation_type MoK\a
_diffrn_radiation_wavelength 0.71073
_diffrn_reflns_av_R_equivalents 0.0319
_diffrn_reflns_av_sigmaI/netI 0.0252
_diffrn_reflns_limit_h_max 28
_diffrn_reflns_limit_h_min -32
_diffrn_reflns_limit_k_max 15
_diffrn_reflns_limit_k_min -15
_diffrn_reflns_limit_l_max 29
_diffrn_reflns_limit_l_min -30
_diffrn_reflns_number 44774
_diffrn_reflns_theta_full 32.62
_diffrn_reflns_theta_max 32.62
_diffrn_reflns_theta_min 4.18
_exptl_absorpt_coefficient_mu 0.555
_exptl_absorpt_correction_T_max 0.92165
_exptl_absorpt_correction_T_min 0.88829
_exptl_absorpt_correction_type 'numeric analytical'
_exptl_crystal_colour Colourless
_exptl_crystal_density_diffrn 1.178
_exptl_crystal_density_method 'not measured'
_exptl_crystal_description prisms
_exptl_crystal_F_000 1856
_exptl_crystal_size_max 0.27
_exptl_crystal_size_mid 0.18
_exptl_crystal_size_min 0.16
_refine_diff_density_max 1.376
_refine_diff_density_min -0.929
_refine_diff_density_rms 0.107
_refine_ls_extinction_method none
_refine_ls_goodness_of_fit_ref 1.236
_refine_ls_hydrogen_treatment mixed
_refine_ls_matrix_type full
_refine_ls_number_parameters 517
_refine_ls_number_reflns 16674
_refine_ls_number_restraints 0
_refine_ls_restrained_S_all 1.236
_refine_ls_R_factor_all 0.0801
_refine_ls_R_factor_gt 0.0758
_refine_ls_shift/su_max 0.000
_refine_ls_shift/su_mean 0.000
_refine_ls_structure_factor_coef Fsqd
_refine_ls_weighting_details 'calc w=1/[\s^2^(Fo^2^)+(0.0649P)^2^+8.4270P] where P=(Fo^2^+2Fc^2^)/3'
_refine_ls_weighting_scheme calc
_refine_ls_wR_factor_gt 0.1729
_refine_ls_wR_factor_ref 0.1758
_reflns_number_gt 15788
_reflns_number_total 16674
_reflns_threshold_expression >2sigma(I)
_cod_data_source_file b706663e.txt
_cod_data_source_block Compound_1
_cod_depositor_comments
;
The following automatic conversions were performed:
'_symmetry_cell_setting' value 'Monoclinic' changed to 'monoclinic'
according to '/home/saulius/struct/CIF-dictionaries/cif_core.dic'
dictionary named 'cif_core.dic' version 2.4.1 from 2010-06-29.

Automatic conversion script
Id: cif_fix_enum 1527 2010-12-29 10:47:43Z saulius 
;
_cod_original_sg_symbol_H-M P2/c
_cod_database_code 7005891

loop_
_symmetry_equiv_pos_as_xyz
'x, y, z'
'-x, y, -z+1/2'
'-x, -y, -z'
'x, -y, z-1/2'

loop_
_atom_site_label
_atom_site_type_symbol
_atom_site_fract_x
_atom_site_fract_y
_atom_site_fract_z
_atom_site_U_iso_or_equiv
_atom_site_adp_type
_atom_site_occupancy
_atom_site_symmetry_multiplicity
_atom_site_calc_flag
_atom_site_refinement_flags
_atom_site_disorder_assembly
_atom_site_disorder_group
Sn Sn 0.5000 0.56710(2) 0.2500 0.02482(7) Uani 1 2 d S . .
N1 N 0.43846(10) 0.6948(2) 0.29194(11) 0.0242(4) Uani 1 1 d . . .
N2 N 0.40243(10) 0.6385(2) 0.19115(11) 0.0245(4) Uani 1 1 d . . .
C3 C 0.38942(12) 0.6840(2) 0.24616(13) 0.0240(5) Uani 1 1 d . . .
C4 C 0.32495(14) 0.7154(4) 0.25809(16) 0.0388(7) Uani 1 1 d . . .
H4A H 0.3078 0.7777 0.2269 0.058 Uiso 1 1 calc R . .
H4B H 0.3258 0.7474 0.3021 0.058 Uiso 1 1 calc R . .
H4C H 0.2992 0.6416 0.2530 0.058 Uiso 1 1 calc R . .
C5 C 0.43213(12) 0.7316(3) 0.35635(13) 0.0259(5) Uani 1 1 d . . .
C6 C 0.41973(13) 0.6433(3) 0.40192(14) 0.0312(6) Uani 1 1 d . . .
C7 C 0.41652(16) 0.6825(4) 0.46575(15) 0.0405(8) Uani 1 1 d . . .
H7A H 0.4088 0.6241 0.4975 0.049 Uiso 1 1 calc R . .
C8 C 0.42450(17) 0.8045(4) 0.48296(16) 0.0443(8) Uani 1 1 d . . .
H8A H 0.4229 0.8292 0.5264 0.053 Uiso 1 1 calc R . .
C9 C 0.43474(16) 0.8896(4) 0.43716(18) 0.0421(8) Uani 1 1 d . . .
H9A H 0.4389 0.9735 0.4494 0.051 Uiso 1 1 calc R . .
C10 C 0.43923(14) 0.8570(3) 0.37313(15) 0.0332(6) Uani 1 1 d . . .
C11 C 0.40940(17) 0.5095(3) 0.38451(17) 0.0393(7) Uani 1 1 d . . .
H11A H 0.4063 0.5034 0.3363 0.047 Uiso 1 1 calc R . .
C12 C 0.4647(3) 0.4318(4) 0.4126(3) 0.0652(13) Uani 1 1 d . . .
H12A H 0.5025 0.4665 0.3994 0.098 Uiso 1 1 calc R . .
H12B H 0.4593 0.3476 0.3963 0.098 Uiso 1 1 calc R . .
H12C H 0.4679 0.4314 0.4599 0.098 Uiso 1 1 calc R . .
C13 C 0.3493(3) 0.4591(5) 0.4036(3) 0.0700(14) Uani 1 1 d . . .
H13A H 0.3148 0.5108 0.3849 0.105 Uiso 1 1 calc R . .
H13B H 0.3515 0.4590 0.4509 0.105 Uiso 1 1 calc R . .
H13C H 0.3429 0.3751 0.3873 0.105 Uiso 1 1 calc R . .
C14 C 0.44872(18) 0.9542(3) 0.32348(18) 0.0412(7) Uani 1 1 d . . .
H14A H 0.4600 0.9117 0.2842 0.049 Uiso 1 1 calc R . .
C15 C 0.4991(2) 1.0455(4) 0.3457(3) 0.0617(13) Uani 1 1 d . . .
H15A H 0.5379 1.0017 0.3587 0.093 Uiso 1 1 calc R . .
H15B H 0.4878 1.0920 0.3826 0.093 Uiso 1 1 calc R . .
H15C H 0.5042 1.1019 0.3102 0.093 Uiso 1 1 calc R . .
C16 C 0.3887(3) 1.0249(7) 0.3035(4) 0.097(3) Uani 1 1 d . . .
H16A H 0.3955 1.0874 0.2714 0.145 Uiso 1 1 calc R . .
H16B H 0.3756 1.0646 0.3416 0.145 Uiso 1 1 calc R . .
H16C H 0.3566 0.9679 0.2847 0.145 Uiso 1 1 calc R . .
C17 C 0.35399(12) 0.6129(3) 0.14017(13) 0.0244(5) Uani 1 1 d . . .
C18 C 0.33718(13) 0.7026(3) 0.09255(13) 0.0259(5) Uani 1 1 d . . .
C19 C 0.28856(14) 0.6781(3) 0.04357(14) 0.0327(6) Uani 1 1 d . . .
H19A H 0.2763 0.7388 0.0118 0.039 Uiso 1 1 calc R . .
C20 C 0.25808(15) 0.5665(3) 0.04079(16) 0.0376(7) Uani 1 1 d . . .
H20A H 0.2250 0.5512 0.0074 0.045 Uiso 1 1 calc R . .
C21 C 0.27575(16) 0.4783(3) 0.08622(17) 0.0393(7) Uani 1 1 d . . .
H21A H 0.2550 0.4016 0.0835 0.047 Uiso 1 1 calc R . .
C22 C 0.32334(14) 0.4982(3) 0.13626(15) 0.0319(6) Uani 1 1 d . . .
C23 C 0.37168(14) 0.8226(3) 0.09167(16) 0.0317(6) Uani 1 1 d . . .
H23A H 0.4028 0.8255 0.1314 0.038 Uiso 1 1 calc R . .
C24 C 0.3299(2) 0.9339(4) 0.0932(3) 0.0624(13) Uani 1 1 d . . .
H24A H 0.3081 0.9292 0.1312 0.094 Uiso 1 1 calc R . .
H24B H 0.3000 0.9354 0.0538 0.094 Uiso 1 1 calc R . .
H24C H 0.3549 1.0088 0.0954 0.094 Uiso 1 1 calc R . .
C25 C 0.4065(2) 0.8266(5) 0.0331(2) 0.0573(11) Uani 1 1 d . . .
H25A H 0.4330 0.7541 0.0332 0.086 Uiso 1 1 calc R . .
H25B H 0.4320 0.9008 0.0350 0.086 Uiso 1 1 calc R . .
H25C H 0.3770 0.8275 -0.0066 0.086 Uiso 1 1 calc R . .
C26 C 0.34231(18) 0.3971(3) 0.18500(19) 0.0424(8) Uani 1 1 d . . .
H26A H 0.3736 0.4321 0.2195 0.051 Uiso 1 1 calc R . .
C27 C 0.3725(4) 0.2924(5) 0.1534(3) 0.086(2) Uani 1 1 d . . .
H27A H 0.4070 0.3240 0.1327 0.129 Uiso 1 1 calc R . .
H27B H 0.3423 0.2538 0.1207 0.129 Uiso 1 1 calc R . .
H27C H 0.3878 0.2317 0.1863 0.129 Uiso 1 1 calc R . .
C28 C 0.2885(3) 0.3502(6) 0.2176(3) 0.0800(18) Uani 1 1 d . . .
H28A H 0.3029 0.2854 0.2485 0.120 Uiso 1 1 calc R . .
H28B H 0.2565 0.3173 0.1847 0.120 Uiso 1 1 calc R . .
H28C H 0.2713 0.4179 0.2405 0.120 Uiso 1 1 calc R . .
Sn' Sn 1.0000 0.17777(3) 0.7500 0.03078(8) Uani 1 2 d S . .
N1' N 0.98103(11) 0.0512(2) 0.82810(11) 0.0291(5) Uani 1 1 d . . .
N2' N 1.07993(11) 0.1041(2) 0.82999(11) 0.0273(4) Uani 1 1 d . . .
C3' C 1.03729(13) 0.0613(3) 0.86290(13) 0.0270(5) Uani 1 1 d . . .
C4' C 1.04908(16) 0.0332(4) 0.93404(15) 0.0438(8) Uani 1 1 d . . .
H4'1 H 1.0868 -0.0159 0.9432 0.066 Uiso 1 1 calc R . .
H4'2 H 1.0141 -0.0129 0.9468 0.066 Uiso 1 1 calc R . .
H4'3 H 1.0540 0.1100 0.9586 0.066 Uiso 1 1 calc R . .
C5' C 0.92920(13) 0.0098(3) 0.85726(14) 0.0306(6) Uani 1 1 d . . .
C6' C 0.89020(14) 0.0958(4) 0.88155(17) 0.0379(7) Uani 1 1 d . . .
C7' C 0.84050(17) 0.0525(4) 0.9115(2) 0.0485(9) Uani 1 1 d . . .
H7'A H 0.8132 0.1095 0.9273 0.058 Uiso 1 1 calc R . .
C8' C 0.83074(18) -0.0717(4) 0.9183(2) 0.0520(10) Uani 1 1 d . . .
H8'A H 0.7980 -0.0996 0.9402 0.062 Uiso 1 1 calc R . .
C9' C 0.86849(17) -0.1555(4) 0.8932(2) 0.0458(8) Uani 1 1 d . . .
H9'A H 0.8607 -0.2406 0.8974 0.055 Uiso 1 1 calc R . .
C10' C 0.91795(15) -0.1177(3) 0.86175(16) 0.0376(7) Uani 1 1 d . . .
C11' C 0.89879(17) 0.2331(4) 0.8756(2) 0.0448(8) Uani 1 1 d . . .
H11B H 0.9382 0.2467 0.8572 0.054 Uiso 1 1 calc R . .
C12' C 0.8472(3) 0.2894(5) 0.8287(3) 0.0689(13) Uani 1 1 d . . .
H12D H 0.8441 0.2465 0.7871 0.103 Uiso 1 1 calc R . .
H12E H 0.8561 0.3763 0.8223 0.103 Uiso 1 1 calc R . .
H12F H 0.8081 0.2818 0.8466 0.103 Uiso 1 1 calc R . .
C13' C 0.9043(3) 0.2991(5) 0.9409(3) 0.0701(14) Uani 1 1 d . . .
H13D H 0.9377 0.2621 0.9707 0.105 Uiso 1 1 calc R . .
H13E H 0.8654 0.2915 0.9591 0.105 Uiso 1 1 calc R . .
H13F H 0.9134 0.3860 0.9349 0.105 Uiso 1 1 calc R . .
C14' C 0.9581(2) -0.2114(4) 0.8341(2) 0.0490(9) Uani 1 1 d . . .
H14B H 0.9868 -0.1660 0.8090 0.059 Uiso 1 1 calc R . .
C15' C 0.9226(3) -0.3013(5) 0.7888(3) 0.0740(15) Uani 1 1 d . . .
H15D H 0.8972 -0.2566 0.7542 0.111 Uiso 1 1 calc R . .
H15E H 0.8960 -0.3512 0.8127 0.111 Uiso 1 1 calc R . .
H15F H 0.9515 -0.3548 0.7698 0.111 Uiso 1 1 calc R . .
C16' C 0.9975(4) -0.2819(8) 0.8876(4) 0.115(3) Uani 1 1 d . . .
H16D H 1.0230 -0.3419 0.8683 0.172 Uiso 1 1 calc R . .
H16E H 0.9706 -0.3247 0.9144 0.172 Uiso 1 1 calc R . .
H16F H 1.0241 -0.2246 0.9146 0.172 Uiso 1 1 calc R . .
C17' C 1.13969(13) 0.1344(3) 0.86225(14) 0.0284(5) Uani 1 1 d . . .
C18' C 1.18695(15) 0.0473(3) 0.86448(17) 0.0365(6) Uani 1 1 d . . .
C19' C 1.24549(17) 0.0769(4) 0.8967(2) 0.0499(9) Uani 1 1 d . . .
H19B H 1.2777 0.0179 0.8988 0.060 Uiso 1 1 calc R . .
C20' C 1.25718(18) 0.1894(5) 0.9252(2) 0.0558(11) Uani 1 1 d . . .
H20B H 1.2970 0.2077 0.9472 0.067 Uiso 1 1 calc R . .
C21' C 1.2106(2) 0.2759(4) 0.9218(2) 0.0519(10) Uani 1 1 d . . .
H21B H 1.2190 0.3540 0.9412 0.062 Uiso 1 1 calc R . .
C22' C 1.15151(17) 0.2508(3) 0.89042(17) 0.0387(7) Uani 1 1 d . . .
C23' C 1.17675(18) -0.0754(4) 0.8308(2) 0.0487(9) Uani 1 1 d . . .
H23B H 1.1314 -0.0856 0.8173 0.058 Uiso 1 1 calc R . .
C24' C 1.1989(4) -0.1828(5) 0.8746(4) 0.099(2) Uani 1 1 d . . .
H24D H 1.1779 -0.1810 0.9134 0.148 Uiso 1 1 calc R . .
H24E H 1.2435 -0.1764 0.8873 0.148 Uiso 1 1 calc R . .
H24F H 1.1894 -0.2600 0.8513 0.148 Uiso 1 1 calc R . .
C25' C 1.2086(2) -0.0747(5) 0.7693(3) 0.0680(15) Uani 1 1 d . . .
H25D H 1.1935 -0.0050 0.7420 0.102 Uiso 1 1 calc R . .
H25E H 1.1992 -0.1513 0.7453 0.102 Uiso 1 1 calc R . .
H25F H 1.2533 -0.0675 0.7813 0.102 Uiso 1 1 calc R . .
C26' C 1.1023(2) 0.3494(4) 0.8867(2) 0.0542(11) Uani 1 1 d . . .
H26B H 1.0628 0.3126 0.8654 0.065 Uiso 1 1 calc R . .
C27' C 1.1182(5) 0.4535(6) 0.8453(4) 0.132(4) Uani 1 1 d . . .
H27D H 1.1254 0.4221 0.8028 0.198 Uiso 1 1 calc R . .
H27E H 1.1556 0.4941 0.8661 0.198 Uiso 1 1 calc R . .
H27F H 1.0841 0.5124 0.8398 0.198 Uiso 1 1 calc R . .
C28' C 1.0909(2) 0.3968(5) 0.9530(3) 0.0645(13) Uani 1 1 d . . .
H28D H 1.0588 0.4600 0.9476 0.097 Uiso 1 1 calc R . .
H28E H 1.1291 0.4319 0.9754 0.097 Uiso 1 1 calc R . .
H28F H 1.0775 0.3289 0.9786 0.097 Uiso 1 1 calc R . .

loop_
_atom_site_aniso_label
_atom_site_aniso_U_11
_atom_site_aniso_U_22
_atom_site_aniso_U_33
_atom_site_aniso_U_23
_atom_site_aniso_U_13
_atom_site_aniso_U_12
Sn 0.02385(12) 0.02312(12) 0.02804(13) 0.000 0.00547(9) 0.000
N1 0.0207(9) 0.0291(10) 0.0226(10) 0.0004(8) 0.0021(7) 0.0006(8)
N2 0.0242(10) 0.0269(10) 0.0225(9) -0.0006(8) 0.0027(8) -0.0009(8)
C3 0.0221(11) 0.0267(12) 0.0227(11) 0.0008(9) 0.0010(9) -0.0004(9)
C4 0.0230(12) 0.061(2) 0.0316(14) -0.0075(14) 0.0027(10) 0.0069(13)
C5 0.0206(10) 0.0343(13) 0.0224(11) -0.0032(10) 0.0011(8) 0.0040(9)
C6 0.0256(12) 0.0428(16) 0.0260(12) 0.0039(11) 0.0062(10) 0.0091(11)
C7 0.0368(16) 0.062(2) 0.0230(13) 0.0026(13) 0.0051(11) 0.0117(15)
C8 0.0386(17) 0.067(2) 0.0275(14) -0.0142(15) 0.0034(12) 0.0068(16)
C9 0.0380(16) 0.0495(19) 0.0392(17) -0.0175(15) 0.0065(13) -0.0001(14)
C10 0.0272(13) 0.0386(15) 0.0340(14) -0.0076(12) 0.0043(11) 0.0002(11)
C11 0.0486(18) 0.0382(16) 0.0328(15) 0.0059(13) 0.0123(13) 0.0032(14)
C12 0.084(4) 0.051(2) 0.060(3) 0.008(2) 0.005(2) 0.025(2)
C13 0.074(3) 0.061(3) 0.082(4) 0.004(3) 0.040(3) -0.011(2)
C14 0.0449(18) 0.0370(16) 0.0426(18) -0.0054(14) 0.0089(14) -0.0074(14)
C15 0.046(2) 0.0378(19) 0.097(4) 0.009(2) -0.005(2) -0.0058(16)
C16 0.060(3) 0.104(5) 0.115(5) 0.065(4) -0.030(3) -0.014(3)
C17 0.0231(11) 0.0264(12) 0.0235(11) -0.0024(9) 0.0025(9) -0.0024(9)
C18 0.0256(11) 0.0301(12) 0.0215(11) 0.0000(9) 0.0020(9) -0.0003(10)
C19 0.0319(14) 0.0412(16) 0.0235(12) -0.0026(11) -0.0016(10) 0.0016(11)
C20 0.0311(14) 0.0484(19) 0.0310(14) -0.0129(13) -0.0040(11) -0.0045(12)
C21 0.0403(16) 0.0365(16) 0.0406(16) -0.0119(13) 0.0043(13) -0.0131(13)
C22 0.0299(13) 0.0299(13) 0.0358(14) -0.0018(11) 0.0044(11) -0.0074(11)
C23 0.0291(13) 0.0288(13) 0.0358(15) 0.0055(11) -0.0010(11) -0.0026(10)
C24 0.047(2) 0.0329(19) 0.106(4) -0.001(2) 0.007(2) 0.0019(15)
C25 0.058(2) 0.064(3) 0.053(2) 0.0066(19) 0.0174(19) -0.021(2)
C26 0.0458(18) 0.0309(15) 0.0492(19) 0.0095(14) 0.0011(15) -0.0130(13)
C27 0.122(5) 0.050(3) 0.091(4) 0.020(3) 0.030(4) 0.031(3)
C28 0.072(3) 0.086(4) 0.085(4) 0.037(3) 0.021(3) -0.022(3)
Sn' 0.03485(15) 0.03073(14) 0.02520(13) 0.000 -0.00187(10) 0.000
N1' 0.0249(10) 0.0396(13) 0.0221(10) -0.0008(9) 0.0008(8) 0.0023(9)
N2' 0.0269(10) 0.0321(11) 0.0227(10) -0.0012(9) 0.0022(8) 0.0004(9)
C3' 0.0261(12) 0.0344(14) 0.0199(11) 0.0006(9) 0.0006(9) 0.0043(10)
C4' 0.0332(15) 0.073(3) 0.0235(13) 0.0091(15) -0.0029(11) -0.0079(16)
C5' 0.0237(12) 0.0438(16) 0.0234(11) -0.0015(11) -0.0003(9) 0.0013(11)
C6' 0.0258(13) 0.0513(19) 0.0366(15) -0.0064(14) 0.0038(11) 0.0020(13)
C7' 0.0312(16) 0.067(3) 0.049(2) -0.0083(18) 0.0119(14) 0.0002(16)
C8' 0.0355(17) 0.074(3) 0.049(2) 0.0050(19) 0.0133(15) -0.0088(17)
C9' 0.0344(16) 0.056(2) 0.0466(19) 0.0092(17) 0.0044(14) -0.0040(15)
C10' 0.0308(14) 0.0459(18) 0.0352(15) 0.0057(13) 0.0008(12) 0.0024(13)
C11' 0.0330(16) 0.049(2) 0.054(2) -0.0142(16) 0.0132(14) 0.0000(14)
C12' 0.085(4) 0.054(3) 0.064(3) -0.001(2) -0.004(3) 0.002(3)
C13' 0.065(3) 0.071(3) 0.073(3) -0.029(3) 0.005(2) 0.002(2)
C14' 0.049(2) 0.0408(19) 0.059(2) 0.0044(17) 0.0131(18) 0.0030(16)
C15' 0.076(4) 0.062(3) 0.081(4) -0.020(3) 0.000(3) 0.014(3)
C16' 0.110(5) 0.116(6) 0.105(5) -0.022(4) -0.037(4) 0.073(5)
C17' 0.0257(12) 0.0320(13) 0.0277(12) -0.0011(10) 0.0039(10) -0.0007(10)
C18' 0.0273(13) 0.0423(17) 0.0397(16) -0.0049(13) 0.0032(12) 0.0007(12)
C19' 0.0262(15) 0.065(3) 0.057(2) -0.0101(19) -0.0004(14) 0.0032(15)
C20' 0.0276(16) 0.078(3) 0.061(2) -0.014(2) -0.0001(15) -0.0135(17)
C21' 0.049(2) 0.050(2) 0.054(2) -0.0125(18) -0.0008(17) -0.0177(17)
C22' 0.0422(17) 0.0363(16) 0.0363(15) -0.0061(13) 0.0000(13) -0.0029(13)
C23' 0.0394(18) 0.0397(18) 0.063(2) -0.0126(16) -0.0093(17) 0.0103(14)
C24' 0.130(6) 0.042(3) 0.113(6) 0.008(3) -0.022(5) 0.012(3)
C25' 0.055(3) 0.083(4) 0.062(3) -0.034(3) -0.004(2) 0.012(2)
C26' 0.068(3) 0.0413(19) 0.048(2) -0.0166(17) -0.0114(19) 0.0125(18)
C27' 0.242(11) 0.068(4) 0.100(5) 0.031(4) 0.077(7) 0.078(6)
C28' 0.053(2) 0.068(3) 0.072(3) -0.026(3) 0.007(2) 0.005(2)

loop_
_atom_type_symbol
_atom_type_description
_atom_type_scat_dispersion_real
_atom_type_scat_dispersion_imag
_atom_type_scat_source
C C 0.0033 0.0016 'International Tables Vol C Tables 4.2.6.8 and 6.1.1.4'
H H 0.0000 0.0000 'International Tables Vol C Tables 4.2.6.8 and 6.1.1.4'
N N 0.0061 0.0033 'International Tables Vol C Tables 4.2.6.8 and 6.1.1.4'
Sn Sn -0.6537 1.4246 'International Tables Vol C Tables 4.2.6.8 and 6.1.1.4'

loop_
_geom_angle_atom_site_label_1
_geom_angle_atom_site_label_2
_geom_angle_atom_site_label_3
_geom_angle
_geom_angle_site_symmetry_1
_geom_angle_site_symmetry_3
_geom_angle_publ_flag
N1 Sn N1 101.33(12) 2_655 . ?
N1 Sn N2 57.13(8) 2_655 2_655 ?
N1 Sn N2 97.98(8) . 2_655 ?
N1 Sn N2 97.98(8) 2_655 . ?
N1 Sn N2 57.13(8) . . ?
N2 Sn N2 142.84(11) 2_655 . ?
C3 N1 C5 121.7(2) . . ?
C3 N1 Sn 97.80(17) . . ?
C5 N1 Sn 133.96(18) . . ?
C3 N2 C17 119.9(2) . . ?
C3 N2 Sn 87.59(16) . . ?
C17 N2 Sn 145.61(18) . . ?
N2 C3 N1 114.1(2) . . ?
N2 C3 C4 123.1(2) . . ?
N1 C3 C4 122.8(2) . . ?
C6 C5 C10 121.4(3) . . ?
C6 C5 N1 119.7(3) . . ?
C10 C5 N1 119.0(3) . . ?
C5 C6 C7 118.0(3) . . ?
C5 C6 C11 122.4(3) . . ?
C7 C6 C11 119.6(3) . . ?
C8 C7 C6 121.1(3) . . ?
C9 C8 C7 119.8(3) . . ?
C8 C9 C10 122.1(3) . . ?
C9 C10 C5 117.6(3) . . ?
C9 C10 C14 120.5(3) . . ?
C5 C10 C14 121.8(3) . . ?
C6 C11 C13 113.0(3) . . ?
C6 C11 C12 110.9(3) . . ?
C13 C11 C12 111.5(4) . . ?
C15 C14 C10 114.3(3) . . ?
C15 C14 C16 108.4(4) . . ?
C10 C14 C16 110.4(3) . . ?
C18 C17 C22 119.7(3) . . ?
C18 C17 N2 119.2(2) . . ?
C22 C17 N2 121.0(3) . . ?
C19 C18 C17 119.0(3) . . ?
C19 C18 C23 119.3(3) . . ?
C17 C18 C23 121.7(2) . . ?
C20 C19 C18 120.9(3) . . ?
C21 C20 C19 119.9(3) . . ?
C20 C21 C22 121.7(3) . . ?
C21 C22 C17 118.9(3) . . ?
C21 C22 C26 120.0(3) . . ?
C17 C22 C26 121.1(3) . . ?
C18 C23 C24 112.8(3) . . ?
C18 C23 C25 109.8(3) . . ?
C24 C23 C25 111.0(4) . . ?
C27 C26 C22 110.6(4) . . ?
C27 C26 C28 110.4(4) . . ?
C22 C26 C28 112.5(4) . . ?
N1' Sn' N1' 102.89(13) 2_756 . ?
N1' Sn' N2' 96.45(9) 2_756 . ?
N1' Sn' N2' 57.92(9) . . ?
N1' Sn' N2' 57.92(9) 2_756 2_756 ?
N1' Sn' N2' 96.45(9) . 2_756 ?
N2' Sn' N2' 140.74(12) . 2_756 ?
C3' N1' C5' 121.1(2) . . ?
C3' N1' Sn' 95.63(18) . . ?
C5' N1' Sn' 138.23(19) . . ?
C3' N2' C17' 120.3(2) . . ?
C3' N2' Sn' 88.81(17) . . ?
C17' N2' Sn' 142.3(2) . . ?
N2' C3' N1' 114.1(2) . . ?
N2' C3' C4' 123.1(3) . . ?
N1' C3' C4' 122.7(3) . . ?
C6' C5' C10' 120.8(3) . . ?
C6' C5' N1' 119.7(3) . . ?
C10' C5' N1' 119.5(3) . . ?
C7' C6' C5' 118.6(4) . . ?
C7' C6' C11' 118.7(3) . . ?
C5' C6' C11' 122.8(3) . . ?
C8' C7' C6' 120.9(4) . . ?
C9' C8' C7' 120.1(4) . . ?
C8' C9' C10' 121.5(4) . . ?
C9' C10' C5' 118.1(3) . . ?
C9' C10' C14' 120.3(4) . . ?
C5' C10' C14' 121.6(3) . . ?
C6' C11' C12' 111.2(3) . . ?
C6' C11' C13' 112.8(4) . . ?
C12' C11' C13' 110.2(4) . . ?
C15' C14' C10' 113.7(4) . . ?
C15' C14' C16' 109.0(5) . . ?
C10' C14' C16' 111.3(4) . . ?
C18' C17' C22' 120.2(3) . . ?
C18' C17' N2' 119.0(3) . . ?
C22' C17' N2' 120.7(3) . . ?
C17' C18' C19' 118.9(3) . . ?
C17' C18' C23' 121.4(3) . . ?
C19' C18' C23' 119.7(3) . . ?
C20' C19' C18' 121.3(4) . . ?
C19' C20' C21' 119.6(3) . . ?
C20' C21' C22' 121.3(4) . . ?
C21' C22' C17' 118.7(3) . . ?
C21' C22' C26' 119.5(3) . . ?
C17' C22' C26' 121.9(3) . . ?
C18' C23' C24' 112.7(4) . . ?
C18' C23' C25' 109.1(4) . . ?
C24' C23' C25' 111.1(5) . . ?
C27' C26' C22' 110.5(5) . . ?
C27' C26' C28' 110.1(5) . . ?
C22' C26' C28' 113.1(4) . . ?

loop_
_geom_bond_atom_site_label_1
_geom_bond_atom_site_label_2
_geom_bond_distance
_geom_bond_site_symmetry_2
_geom_bond_publ_flag
Sn N1 2.197(2) 2_655 ?
Sn N1 2.197(2) . ?
Sn N2 2.444(2) 2_655 ?
Sn N2 2.444(2) . ?
N1 C3 1.343(3) . ?
N1 C5 1.425(3) . ?
N2 C3 1.314(3) . ?
N2 C17 1.425(3) . ?
C3 C4 1.504(4) . ?
C5 C6 1.404(4) . ?
C5 C10 1.414(4) . ?
C6 C7 1.408(4) . ?
C6 C11 1.514(5) . ?
C7 C8 1.383(6) . ?
C8 C9 1.371(6) . ?
C9 C10 1.397(4) . ?
C10 C14 1.514(5) . ?
C11 C13 1.526(6) . ?
C11 C12 1.529(6) . ?
C14 C15 1.512(5) . ?
C14 C16 1.532(7) . ?
C17 C18 1.407(4) . ?
C17 C22 1.416(4) . ?
C18 C19 1.399(4) . ?
C18 C23 1.512(4) . ?
C19 C20 1.385(5) . ?
C20 C21 1.368(5) . ?
C21 C22 1.390(5) . ?
C22 C26 1.519(5) . ?
C23 C24 1.521(5) . ?
C23 C25 1.523(5) . ?
C26 C27 1.513(7) . ?
C26 C28 1.523(6) . ?
Sn' N1' 2.215(3) 2_756 ?
Sn' N1' 2.215(3) . ?
Sn' N2' 2.389(2) . ?
Sn' N2' 2.389(2) 2_756 ?
N1' C3' 1.348(4) . ?
N1' C5' 1.428(4) . ?
N2' C3' 1.315(4) . ?
N2' C17' 1.427(4) . ?
C3' C4' 1.502(4) . ?
C5' C6' 1.406(4) . ?
C5' C10' 1.418(5) . ?
C6' C7' 1.405(5) . ?
C6' C11' 1.517(6) . ?
C7' C8' 1.381(6) . ?
C8' C9' 1.379(6) . ?
C9' C10' 1.399(5) . ?
C10' C14' 1.510(5) . ?
C11' C12' 1.521(7) . ?
C11' C13' 1.531(6) . ?
C14' C15' 1.505(7) . ?
C14' C16' 1.524(7) . ?
C17' C18' 1.400(4) . ?
C17' C22' 1.407(4) . ?
C18' C19' 1.403(5) . ?
C18' C23' 1.514(5) . ?
C19' C20' 1.372(6) . ?
C20' C21' 1.383(7) . ?
C21' C22' 1.397(5) . ?
C22' C26' 1.517(5) . ?
C23' C24' 1.523(7) . ?
C23' C25' 1.538(7) . ?
C26' C27' 1.494(9) . ?
C26' C28' 1.527(6) . ?
